data_7051273
loop_
_publ_author_name
'Evans, Chris E. B.'
'Lough, Alan J.'
'Grondey, Hiltrud'
'Manners, Ian'

_publ_section_title
;
 Synthesis, structure and polymerization behaviour of borane adducts of
 a phosphorus-bridged [1]ferrocenophane, [(\h-C5H4)2FePPh]
;
_journal_issue 6
_journal_name_full 'New Journal of Chemistry'
_journal_page_first 447
_journal_paper_doi 10.1039/b000935k
_journal_volume 24
_journal_year 2000
_chemical_formula_sum 'C36 H90 P4 Ru2'
_chemical_formula_weight 849.10
_chemical_name_systematic
;
 ?
;
_space_group_IT_number 61
_symmetry_space_group_name_Hall '-P 2ac 2ab'
_symmetry_space_group_name_H-M 'P b c a'
_atom_sites_solution_hydrogens geom
_atom_sites_solution_primary direct
_atom_sites_solution_secondary difmap
_audit_creation_method SHELXL-97
_cell_angle_alpha 90.00
_cell_angle_beta 90.00
_cell_angle_gamma 90.00
_cell_formula_units_Z 8
_cell_length_a 21.7419(3)
_cell_length_b 16.3501(4)
_cell_length_c 24.7136(5)
_cell_measurement_temperature 100(2)
_cell_volume 8785.2(3)
_computing_structure_refinement 'SHELXL-97 (Sheldrick, 1997)'
_computing_structure_solution 'SHELXS-97 (Sheldrick, 1990)'
_diffrn_ambient_temperature 100(2)
_diffrn_measured_fraction_theta_full 0.994
_diffrn_measured_fraction_theta_max 0.994
_diffrn_radiation_monochromator graphite
_diffrn_radiation_source 'fine-focus sealed tube'
_diffrn_radiation_type MoK\a
_diffrn_radiation_wavelength 0.71073
_diffrn_reflns_av_R_equivalents 0.0000
_diffrn_reflns_av_sigmaI/netI 0.0640
_diffrn_reflns_limit_h_max 28
_diffrn_reflns_limit_h_min 0
_diffrn_reflns_limit_k_max 21
_diffrn_reflns_limit_k_min 0
_diffrn_reflns_limit_l_max 0
_diffrn_reflns_limit_l_min -32
_diffrn_reflns_number 10826
_diffrn_reflns_theta_full 28.27
_diffrn_reflns_theta_max 28.27
_diffrn_reflns_theta_min 4.10
_exptl_absorpt_coefficient_mu 0.855
_exptl_crystal_density_diffrn 1.284
_exptl_crystal_density_method 'not measured'
_exptl_crystal_F_000 3632
_refine_diff_density_max 1.395
_refine_diff_density_min -1.518
_refine_diff_density_rms 0.096
_refine_ls_extinction_method none
_refine_ls_goodness_of_fit_ref 1.024
_refine_ls_hydrogen_treatment mixed
_refine_ls_matrix_type full
_refine_ls_number_parameters 427
_refine_ls_number_reflns 10826
_refine_ls_number_restraints 0
_refine_ls_restrained_S_all 1.024
_refine_ls_R_factor_all 0.0736
_refine_ls_R_factor_gt 0.0391
_refine_ls_shift/su_max 0.008
_refine_ls_shift/su_mean 0.000
_refine_ls_structure_factor_coef Fsqd
_refine_ls_weighting_details 'calc w=1/[\s^2^(Fo^2^)+(0.0464P)^2^+0.0000P] where P=(Fo^2^+2Fc^2^)/3'
_refine_ls_weighting_scheme calc
_refine_ls_wR_factor_gt 0.0850
_refine_ls_wR_factor_ref 0.0936
_reflns_number_gt 7392
_reflns_number_total 10826
_reflns_threshold_expression 2sigma(I)
_cod_data_source_file b000935k.txt
_cod_data_source_block k98177a
_cod_original_formula_sum 'C36 H6 H84 P4 Ru2'
_cod_database_code 7051273

loop_
_symmetry_equiv_pos_as_xyz
'x, y, z'
'-x+1/2, -y, z+1/2'
'-x, y+1/2, -z+1/2'
'x+1/2, -y+1/2, -z'
'-x, -y, -z'
'x-1/2, y, -z-1/2'
'x, -y-1/2, z-1/2'
'-x-1/2, y-1/2, z'

loop_
_atom_site_label
_atom_site_type_symbol
_atom_site_fract_x
_atom_site_fract_y
_atom_site_fract_z
_atom_site_U_iso_or_equiv
_atom_site_adp_type
_atom_site_occupancy
_atom_site_symmetry_multiplicity
_atom_site_calc_flag
_atom_site_refinement_flags
_atom_site_disorder_assembly
_atom_site_disorder_group
Ru1 Ru 0.105079(11) 0.302214(15) 0.431224(9) 0.02360(7) Uani 1 1 d . . .
Ru2 Ru 0.142528(10) 0.336071(14) 0.334340(9) 0.02220(7) Uani 1 1 d . . .
P1 P 0.15462(4) 0.36420(5) 0.50409(3) 0.02547(18) Uani 1 1 d . . .
P2 P 0.02961(3) 0.21347(4) 0.45711(3) 0.02136(16) Uani 1 1 d . . .
P3 P 0.08436(4) 0.38471(4) 0.26424(3) 0.02185(17) Uani 1 1 d . . .
P4 P 0.22776(3) 0.27766(4) 0.29698(3) 0.02185(16) Uani 1 1 d . . .
C1 C 0.19817(18) 0.4568(2) 0.48111(13) 0.0458(10) Uani 1 1 d . . .
H1A H 0.2238 0.4371 0.4501 0.055 Uiso 1 1 calc R . .
C2 C 0.1571(2) 0.5227(2) 0.45693(15) 0.0599(12) Uani 1 1 d . . .
H2A H 0.1823 0.5610 0.4359 0.090 Uiso 1 1 calc R . .
H2B H 0.1362 0.5523 0.4861 0.090 Uiso 1 1 calc R . .
H2C H 0.1264 0.4973 0.4332 0.090 Uiso 1 1 calc R . .
C3 C 0.2446(2) 0.4946(3) 0.52102(17) 0.0720(14) Uani 1 1 d . . .
H3A H 0.2671 0.5389 0.5030 0.108 Uiso 1 1 calc R . .
H3B H 0.2737 0.4526 0.5330 0.108 Uiso 1 1 calc R . .
H3C H 0.2226 0.5165 0.5524 0.108 Uiso 1 1 calc R . .
C4 C 0.21732(15) 0.3007(2) 0.53557(12) 0.0366(8) Uani 1 1 d . . .
H4A H 0.2398 0.3364 0.5618 0.044 Uiso 1 1 calc R . .
C5 C 0.19132(17) 0.2274(2) 0.56756(13) 0.0427(9) Uani 1 1 d . . .
H5A H 0.2253 0.1967 0.5839 0.064 Uiso 1 1 calc R . .
H5B H 0.1683 0.1917 0.5430 0.064 Uiso 1 1 calc R . .
H5C H 0.1639 0.2474 0.5961 0.064 Uiso 1 1 calc R . .
C6 C 0.26365(16) 0.2717(3) 0.49362(14) 0.0504(10) Uani 1 1 d . . .
H6D H 0.2956 0.2391 0.5114 0.076 Uiso 1 1 calc R . .
H6E H 0.2826 0.3192 0.4760 0.076 Uiso 1 1 calc R . .
H6F H 0.2427 0.2382 0.4664 0.076 Uiso 1 1 calc R . .
C7 C 0.10902(15) 0.39558(19) 0.56473(11) 0.0310(7) Uani 1 1 d . . .
H7A H 0.0837 0.3466 0.5743 0.037 Uiso 1 1 calc R . .
C8 C 0.14404(17) 0.4175(2) 0.61675(12) 0.0480(10) Uani 1 1 d . . .
H8A H 0.1148 0.4240 0.6466 0.072 Uiso 1 1 calc R . .
H8B H 0.1665 0.4688 0.6114 0.072 Uiso 1 1 calc R . .
H8C H 0.1732 0.3737 0.6255 0.072 Uiso 1 1 calc R . .
C9 C 0.06216(17) 0.46323(19) 0.55181(14) 0.0428(9) Uani 1 1 d . . .
H9B H 0.0297 0.4632 0.5793 0.064 Uiso 1 1 calc R . .
H9C H 0.0440 0.4532 0.5161 0.064 Uiso 1 1 calc R . .
H9D H 0.0829 0.5164 0.5518 0.064 Uiso 1 1 calc R . .
C10 C -0.04176(13) 0.22313(17) 0.41484(11) 0.0243(6) Uani 1 1 d . . .
H10A H -0.0281 0.2096 0.3773 0.029 Uiso 1 1 calc R . .
C11 C -0.06725(15) 0.31080(18) 0.41081(13) 0.0318(7) Uani 1 1 d . . .
H11A H -0.0974 0.3137 0.3814 0.048 Uiso 1 1 calc R . .
H11B H -0.0335 0.3489 0.4034 0.048 Uiso 1 1 calc R . .
H11C H -0.0871 0.3256 0.4450 0.048 Uiso 1 1 calc R . .
C12 C -0.09409(14) 0.16260(19) 0.42645(13) 0.0310(7) Uani 1 1 d . . .
H12A H -0.1246 0.1654 0.3973 0.047 Uiso 1 1 calc R . .
H12A H -0.1137 0.1767 0.4609 0.047 Uiso 1 1 calc R . .
H12A H -0.0774 0.1070 0.4286 0.047 Uiso 1 1 calc R . .
C13 C 0.00534(14) 0.21378(16) 0.53008(11) 0.0246(6) Uani 1 1 d . . .
H13A H 0.0440 0.2198 0.5516 0.030 Uiso 1 1 calc R . .
C14 C -0.03444(15) 0.28927(18) 0.54391(12) 0.0304(7) Uani 1 1 d . . .
H14A H -0.0333 0.2989 0.5830 0.046 Uiso 1 1 calc R . .
H14B H -0.0770 0.2794 0.5325 0.046 Uiso 1 1 calc R . .
H14C H -0.0182 0.3373 0.5250 0.046 Uiso 1 1 calc R . .
C15 C -0.02718(16) 0.13710(18) 0.55265(12) 0.0338(7) Uani 1 1 d . . .
H15A H -0.0349 0.1444 0.5914 0.051 Uiso 1 1 calc R . .
H15B H -0.0009 0.0891 0.5471 0.051 Uiso 1 1 calc R . .
H15C H -0.0663 0.1291 0.5337 0.051 Uiso 1 1 calc R . .
C16 C 0.04689(14) 0.10223(17) 0.44607(11) 0.0259(7) Uani 1 1 d . . .
H16A H 0.0101 0.0706 0.4583 0.031 Uiso 1 1 calc R . .
C17 C 0.10197(16) 0.07251(19) 0.47980(14) 0.0397(8) Uani 1 1 d . . .
H17A H 0.1074 0.0135 0.4746 0.059 Uiso 1 1 calc R . .
H17B H 0.0944 0.0838 0.5182 0.059 Uiso 1 1 calc R . .
H17C H 0.1392 0.1012 0.4681 0.059 Uiso 1 1 calc R . .
C18 C 0.05761(15) 0.08135(18) 0.38654(12) 0.0329(7) Uani 1 1 d . . .
H18A H 0.0672 0.0230 0.3831 0.049 Uiso 1 1 calc R . .
H18B H 0.0921 0.1138 0.3726 0.049 Uiso 1 1 calc R . .
H18C H 0.0204 0.0939 0.3657 0.049 Uiso 1 1 calc R . .
C19 C 0.02587(14) 0.45837(18) 0.29232(11) 0.0290(7) Uani 1 1 d . . .
H19A H 0.0054 0.4280 0.3225 0.035 Uiso 1 1 calc R . .
C20 C -0.02680(17) 0.4859(2) 0.25536(14) 0.0532(11) Uani 1 1 d . . .
H20A H -0.0575 0.5156 0.2767 0.080 Uiso 1 1 calc R . .
H20B H -0.0460 0.4378 0.2387 0.080 Uiso 1 1 calc R . .
H20C H -0.0106 0.5218 0.2270 0.080 Uiso 1 1 calc R . .
C21 C 0.05499(17) 0.53343(19) 0.31936(13) 0.0410(9) Uani 1 1 d . . .
H21A H 0.0243 0.5608 0.3421 0.061 Uiso 1 1 calc R . .
H21B H 0.0695 0.5714 0.2915 0.061 Uiso 1 1 calc R . .
H21C H 0.0898 0.5161 0.3418 0.061 Uiso 1 1 calc R . .
C22 C 0.12181(14) 0.43645(18) 0.20455(11) 0.0283(7) Uani 1 1 d . . .
H22A H 0.1556 0.3986 0.1933 0.034 Uiso 1 1 calc R . .
C23 C 0.08320(17) 0.4493(2) 0.15347(13) 0.0484(10) Uani 1 1 d . . .
H23A H 0.1096 0.4695 0.1242 0.073 Uiso 1 1 calc R . .
H23B H 0.0508 0.4895 0.1608 0.073 Uiso 1 1 calc R . .
H23C H 0.0645 0.3973 0.1426 0.073 Uiso 1 1 calc R . .
C24 C 0.15437(17) 0.51683(18) 0.21959(14) 0.0417(9) Uani 1 1 d . . .
H24A H 0.1856 0.5295 0.1923 0.063 Uiso 1 1 calc R . .
H24B H 0.1741 0.5109 0.2550 0.063 Uiso 1 1 calc R . .
H24C H 0.1241 0.5612 0.2211 0.063 Uiso 1 1 calc R . .
C25 C 0.03210(14) 0.31054(18) 0.22884(11) 0.0270(7) Uani 1 1 d . . .
H25A H 0.0035 0.3425 0.2053 0.032 Uiso 1 1 calc R . .
C26 C -0.00650(15) 0.2629(2) 0.27003(12) 0.0396(8) Uani 1 1 d . . .
H26A H -0.0323 0.2231 0.2510 0.059 Uiso 1 1 calc R . .
H26B H -0.0327 0.3010 0.2902 0.059 Uiso 1 1 calc R . .
H26C H 0.0208 0.2342 0.2952 0.059 Uiso 1 1 calc R . .
C27 C 0.06742(16) 0.2506(2) 0.19313(13) 0.0415(9) Uani 1 1 d . . .
H27A H 0.0383 0.2159 0.1735 0.062 Uiso 1 1 calc R . .
H27B H 0.0940 0.2164 0.2158 0.062 Uiso 1 1 calc R . .
H27C H 0.0926 0.2811 0.1672 0.062 Uiso 1 1 calc R . .
C28 C 0.23152(15) 0.16322(17) 0.30174(12) 0.0294(7) Uani 1 1 d . . .
H28A H 0.2706 0.1453 0.2841 0.035 Uiso 1 1 calc R . .
C29 C 0.23288(17) 0.13262(19) 0.36016(13) 0.0375(8) Uani 1 1 d . . .
H29A H 0.2292 0.0729 0.3605 0.056 Uiso 1 1 calc R . .
H29B H 0.1985 0.1567 0.3803 0.056 Uiso 1 1 calc R . .
H29C H 0.2718 0.1486 0.3771 0.056 Uiso 1 1 calc R . .
C30 C 0.17823(16) 0.12304(18) 0.27101(13) 0.0388(8) Uani 1 1 d . . .
H30A H 0.1821 0.0634 0.2733 0.058 Uiso 1 1 calc R . .
H30B H 0.1795 0.1399 0.2330 0.058 Uiso 1 1 calc R . .
H30C H 0.1391 0.1401 0.2871 0.058 Uiso 1 1 calc R . .
C31 C 0.24984(14) 0.29370(18) 0.22371(11) 0.0284(7) Uani 1 1 d . . .
H31A H 0.2102 0.2933 0.2031 0.034 Uiso 1 1 calc R . .
C32 C 0.27732(15) 0.37933(19) 0.21483(13) 0.0352(8) Uani 1 1 d . . .
H32A H 0.2748 0.3936 0.1764 0.053 Uiso 1 1 calc R . .
H32B H 0.3205 0.3795 0.2263 0.053 Uiso 1 1 calc R . .
H32C H 0.2542 0.4194 0.2362 0.053 Uiso 1 1 calc R . .
C33 C 0.29098(15) 0.2296(2) 0.19581(12) 0.0393(8) Uani 1 1 d . . .
H33A H 0.2960 0.2439 0.1576 0.059 Uiso 1 1 calc R . .
H33B H 0.2718 0.1756 0.1987 0.059 Uiso 1 1 calc R . .
H33C H 0.3314 0.2286 0.2134 0.059 Uiso 1 1 calc R . .
C34 C 0.29774(13) 0.30376(18) 0.33841(11) 0.0248(6) Uani 1 1 d . . .
H34A H 0.2891 0.2800 0.3749 0.030 Uiso 1 1 calc R . .
C35 C 0.30788(14) 0.39525(18) 0.34907(12) 0.0323(7) Uani 1 1 d . . .
H35A H 0.3370 0.4021 0.3790 0.049 Uiso 1 1 calc R . .
H35B H 0.2686 0.4209 0.3586 0.049 Uiso 1 1 calc R . .
H35C H 0.3245 0.4212 0.3165 0.049 Uiso 1 1 calc R . .
C36 C 0.35872(14) 0.2637(2) 0.32087(13) 0.0360(8) Uani 1 1 d . . .
H36A H 0.3897 0.2719 0.3491 0.054 Uiso 1 1 calc R . .
H36B H 0.3729 0.2888 0.2871 0.054 Uiso 1 1 calc R . .
H36C H 0.3523 0.2050 0.3152 0.054 Uiso 1 1 calc R . .
H1RU H 0.091(2) 0.389(3) 0.3891(18) 0.106(16) Uiso 1 1 d . . .
H2RU H 0.0956(19) 0.248(3) 0.3696(17) 0.090(14) Uiso 1 1 d . . .
H3RU H 0.181(2) 0.312(2) 0.3993(16) 0.086(13) Uiso 1 1 d . . .
H4RU H 0.1811(15) 0.4215(18) 0.3204(11) 0.042(9) Uiso 1 1 d . . .
H5RU H 0.1375(14) 0.2161(17) 0.4624(12) 0.035(9) Uiso 1 1 d . . .
H6RU H 0.0533(15) 0.3526(17) 0.4558(12) 0.041(9) Uiso 1 1 d . . .

loop_
_atom_site_aniso_label
_atom_site_aniso_U_11
_atom_site_aniso_U_22
_atom_site_aniso_U_33
_atom_site_aniso_U_23
_atom_site_aniso_U_13
_atom_site_aniso_U_12
Ru1 0.02045(12) 0.03236(14) 0.01798(12) -0.00399(10) 0.00191(10) -0.00589(10)
Ru2 0.01592(11) 0.03073(14) 0.01994(12) 0.00679(10) 0.00030(9) 0.00227(10)
P1 0.0257(4) 0.0301(4) 0.0206(4) -0.0049(3) 0.0034(3) -0.0082(3)
P2 0.0197(4) 0.0249(4) 0.0194(3) 0.0015(3) 0.0007(3) 0.0015(3)
P3 0.0222(4) 0.0244(4) 0.0189(4) 0.0027(3) 0.0005(3) 0.0048(3)
P4 0.0200(4) 0.0258(4) 0.0198(4) -0.0005(3) 0.0001(3) 0.0007(3)
C1 0.052(2) 0.047(2) 0.0383(19) -0.0174(17) 0.0225(18) -0.0283(18)
C2 0.096(4) 0.036(2) 0.048(2) 0.0096(18) 0.008(2) -0.030(2)
C3 0.051(3) 0.079(3) 0.086(3) -0.022(3) 0.007(2) -0.043(2)
C4 0.0249(17) 0.055(2) 0.0298(16) -0.0136(16) -0.0076(14) -0.0034(15)
C5 0.041(2) 0.050(2) 0.0363(18) -0.0021(16) -0.0161(16) 0.0040(17)
C6 0.034(2) 0.073(3) 0.044(2) -0.0197(19) -0.0112(17) 0.0088(19)
C7 0.0332(18) 0.0358(18) 0.0239(15) -0.0017(13) 0.0052(14) -0.0117(14)
C8 0.048(2) 0.068(2) 0.0280(17) -0.0220(18) 0.0121(16) -0.0198(19)
C9 0.058(3) 0.0300(18) 0.0401(19) -0.0049(16) 0.0180(18) -0.0011(17)
C10 0.0185(15) 0.0278(15) 0.0266(15) 0.0014(13) 0.0004(12) 0.0010(12)
C11 0.0242(17) 0.0340(17) 0.0371(17) 0.0038(14) -0.0057(14) 0.0037(14)
C12 0.0208(16) 0.0336(17) 0.0388(18) -0.0007(14) -0.0012(14) -0.0026(13)
C13 0.0269(16) 0.0268(16) 0.0201(14) 0.0025(12) 0.0013(12) -0.0057(13)
C14 0.0299(18) 0.0349(17) 0.0263(15) -0.0014(14) 0.0069(14) -0.0018(14)
C15 0.039(2) 0.0339(17) 0.0282(16) 0.0050(14) 0.0043(14) -0.0052(15)
C16 0.0236(16) 0.0246(16) 0.0294(16) -0.0013(13) -0.0028(13) 0.0021(12)
C17 0.038(2) 0.0345(19) 0.046(2) -0.0013(16) -0.0124(16) 0.0096(16)
C18 0.0314(18) 0.0329(17) 0.0346(17) -0.0097(15) -0.0025(14) -0.0003(14)
C19 0.0289(17) 0.0353(17) 0.0228(15) 0.0013(13) 0.0015(13) 0.0108(14)
C20 0.047(2) 0.070(3) 0.043(2) -0.0120(19) -0.0088(18) 0.036(2)
C21 0.049(2) 0.0325(19) 0.0414(19) -0.0042(15) 0.0076(17) 0.0110(16)
C22 0.0284(17) 0.0309(17) 0.0256(15) 0.0056(13) 0.0039(13) 0.0057(13)
C23 0.041(2) 0.073(3) 0.0309(18) 0.0270(18) 0.0015(16) 0.0032(19)
C24 0.051(2) 0.0286(18) 0.046(2) 0.0080(16) 0.0154(17) 0.0008(16)
C25 0.0241(16) 0.0329(17) 0.0242(15) 0.0030(13) -0.0053(12) 0.0015(13)
C26 0.036(2) 0.046(2) 0.0362(18) 0.0094(16) -0.0116(16) -0.0106(16)
C27 0.043(2) 0.040(2) 0.0410(19) -0.0113(17) -0.0124(17) 0.0065(17)
C28 0.0322(18) 0.0279(16) 0.0282(16) -0.0019(14) -0.0066(14) 0.0043(14)
C29 0.046(2) 0.0268(17) 0.0403(19) 0.0046(15) -0.0112(16) 0.0006(15)
C30 0.050(2) 0.0290(18) 0.0376(19) -0.0023(15) -0.0143(17) -0.0037(16)
C31 0.0218(16) 0.0396(18) 0.0238(15) 0.0012(14) 0.0014(13) 0.0073(13)
C32 0.0272(18) 0.046(2) 0.0326(17) 0.0064(15) 0.0050(14) -0.0006(15)
C33 0.0331(19) 0.056(2) 0.0290(17) -0.0061(16) 0.0044(15) 0.0170(17)
C34 0.0188(14) 0.0315(16) 0.0243(14) -0.0001(13) -0.0016(12) 0.0019(12)
C35 0.0236(17) 0.0357(18) 0.0377(18) 0.0011(14) -0.0050(14) -0.0057(14)
C36 0.0221(17) 0.048(2) 0.0380(18) -0.0027(16) -0.0025(14) 0.0055(15)

loop_
_atom_type_symbol
_atom_type_description
_atom_type_scat_dispersion_real
_atom_type_scat_dispersion_imag
_atom_type_scat_source
C C 0.0033 0.0016 'International Tables Vol C Tables 4.2.6.8 and 6.1.1.4'
H H 0.0000 0.0000 'International Tables Vol C Tables 4.2.6.8 and 6.1.1.4'
P P 0.1023 0.0942 'International Tables Vol C Tables 4.2.6.8 and 6.1.1.4'
Ru Ru -1.2594 0.8363 'International Tables Vol C Tables 4.2.6.8 and 6.1.1.4'
H H 0.0000 0.0000 'International Tables Vol C Tables 4.2.6.8 and 6.1.1.4'

loop_
_geom_angle_atom_site_label_1
_geom_angle_atom_site_label_2
_geom_angle_atom_site_label_3
_geom_angle
_geom_angle_site_symmetry_1
_geom_angle_site_symmetry_3
_geom_angle_publ_flag
H6RU Ru1 H5RU 123.8(15) . . ?
H6RU Ru1 H2RU 121.9(18) . . ?
H5RU Ru1 H2RU 91.2(16) . . ?
H6RU Ru1 H1RU 71.1(18) . . ?
H5RU Ru1 H1RU 164.3(18) . . ?
H2RU Ru1 H1RU 83(2) . . ?
H6RU Ru1 H3RU 142.1(16) . . ?
H5RU Ru1 H3RU 84.1(15) . . ?
H2RU Ru1 H3RU 77.4(17) . . ?
H1RU Ru1 H3RU 80.4(19) . . ?
H6RU Ru1 P2 72.6(11) . . ?
H5RU Ru1 P2 69.8(10) . . ?
H2RU Ru1 P2 80.7(13) . . ?
H1RU Ru1 P2 123.3(15) . . ?
H3RU Ru1 P2 145.3(12) . . ?
H6RU Ru1 P1 78.4(11) . . ?
H5RU Ru1 P1 79.8(9) . . ?
H2RU Ru1 P1 159.1(13) . . ?
H1RU Ru1 P1 100.4(14) . . ?
H3RU Ru1 P1 82.9(12) . . ?
P2 Ru1 P1 113.10(3) . . ?
H6RU Ru1 Ru2 119.1(11) . . ?
H5RU Ru1 Ru2 116.9(10) . . ?
H2RU Ru1 Ru2 49.5(13) . . ?
H1RU Ru1 Ru2 49.1(15) . . ?
H3RU Ru1 Ru2 45.8(12) . . ?
P2 Ru1 Ru2 128.42(2) . . ?
P1 Ru1 Ru2 118.45(2) . . ?
H4RU Ru2 H3RU 97.4(16) . . ?
H4RU Ru2 H1RU 93.3(16) . . ?
H3RU Ru2 H1RU 75.7(18) . . ?
H4RU Ru2 H2RU 165.2(15) . . ?
H3RU Ru2 H2RU 72.4(17) . . ?
H1RU Ru2 H2RU 74.1(18) . . ?
H4RU Ru2 P4 81.8(11) . . ?
H3RU Ru2 P4 83.9(13) . . ?
H1RU Ru2 P4 158.3(13) . . ?
H2RU Ru2 P4 107.0(12) . . ?
H4RU Ru2 P3 80.2(10) . . ?
H3RU Ru2 P3 168.5(12) . . ?
H1RU Ru2 P3 93.1(13) . . ?
H2RU Ru2 P3 107.7(12) . . ?
P4 Ru2 P3 106.75(3) . . ?
H4RU Ru2 Ru1 122.0(9) . . ?
H3RU Ru2 Ru1 45.3(13) . . ?
H1RU Ru2 Ru1 43.6(13) . . ?
H2RU Ru2 Ru1 43.3(12) . . ?
P4 Ru2 Ru1 122.72(2) . . ?
P3 Ru2 Ru1 126.93(2) . . ?
C7 P1 C1 106.83(14) . . ?
C7 P1 C4 101.78(14) . . ?
C1 P1 C4 101.81(17) . . ?
C7 P1 Ru1 119.60(10) . . ?
C1 P1 Ru1 110.53(11) . . ?
C4 P1 Ru1 114.48(10) . . ?
C16 P2 C10 99.57(13) . . ?
C16 P2 C13 101.44(13) . . ?
C10 P2 C13 107.57(13) . . ?
C16 P2 Ru1 115.55(10) . . ?
C10 P2 Ru1 112.64(9) . . ?
C13 P2 Ru1 117.98(9) . . ?
C25 P3 C19 100.14(14) . . ?
C25 P3 C22 100.76(13) . . ?
C19 P3 C22 107.03(13) . . ?
C25 P3 Ru2 117.57(9) . . ?
C19 P3 Ru2 108.44(9) . . ?
C22 P3 Ru2 120.65(10) . . ?
C28 P4 C34 99.02(13) . . ?
C28 P4 C31 100.79(13) . . ?
C34 P4 C31 106.51(14) . . ?
C28 P4 Ru2 115.32(11) . . ?
C34 P4 Ru2 109.98(9) . . ?
C31 P4 Ru2 122.40(9) . . ?
C2 C1 C3 110.5(3) . . ?
C2 C1 P1 113.3(3) . . ?
C3 C1 P1 117.5(3) . . ?
C6 C4 C5 110.5(3) . . ?
C6 C4 P1 111.7(2) . . ?
C5 C4 P1 112.0(2) . . ?
C8 C7 C9 109.5(3) . . ?
C8 C7 P1 118.2(2) . . ?
C9 C7 P1 112.5(2) . . ?
C12 C10 C11 110.2(2) . . ?
C12 C10 P2 117.0(2) . . ?
C11 C10 P2 114.3(2) . . ?
C15 C13 C14 108.2(2) . . ?
C15 C13 P2 118.2(2) . . ?
C14 C13 P2 111.80(19) . . ?
C18 C16 C17 109.4(3) . . ?
C18 C16 P2 112.8(2) . . ?
C17 C16 P2 112.5(2) . . ?
C20 C19 C21 109.5(3) . . ?
C20 C19 P3 118.2(2) . . ?
C21 C19 P3 113.2(2) . . ?
C23 C22 C24 109.5(3) . . ?
C23 C22 P3 118.1(2) . . ?
C24 C22 P3 113.1(2) . . ?
C27 C25 C26 109.5(3) . . ?
C27 C25 P3 112.3(2) . . ?
C26 C25 P3 110.5(2) . . ?
C29 C28 C30 110.0(3) . . ?
C29 C28 P4 112.7(2) . . ?
C30 C28 P4 111.3(2) . . ?
C32 C31 C33 109.3(3) . . ?
C32 C31 P4 111.2(2) . . ?
C33 C31 P4 118.8(2) . . ?
C35 C34 C36 109.8(2) . . ?
C35 C34 P4 115.5(2) . . ?
C36 C34 P4 116.5(2) . . ?
Ru1 H1RU Ru2 87.3(19) . . ?
Ru1 H2RU Ru2 87.2(18) . . ?
Ru1 H3RU Ru2 88.9(19) . . ?

loop_
_geom_bond_atom_site_label_1
_geom_bond_atom_site_label_2
_geom_bond_distance
_geom_bond_site_symmetry_2
_geom_bond_publ_flag
Ru1 H6RU 1.52(3) . ?
Ru1 H5RU 1.75(3) . ?
Ru1 H2RU 1.78(4) . ?
Ru1 H1RU 1.79(4) . ?
Ru1 H3RU 1.84(4) . ?
Ru1 P2 2.2820(8) . ?
Ru1 P1 2.3303(8) . ?
Ru1 Ru2 2.5889(3) . ?
Ru2 H4RU 1.66(3) . ?
Ru2 H3RU 1.86(4) . ?
Ru2 H1RU 1.96(5) . ?
Ru2 H2RU 1.97(4) . ?
Ru2 P4 2.2801(8) . ?
Ru2 P3 2.2877(7) . ?
P1 C7 1.869(3) . ?
P1 C1 1.873(3) . ?
P1 C4 1.882(3) . ?
P2 C16 1.877(3) . ?
P2 C10 1.877(3) . ?
P2 C13 1.879(3) . ?
P3 C25 1.878(3) . ?
P3 C19 1.884(3) . ?
P3 C22 1.885(3) . ?
P4 C28 1.877(3) . ?
P4 C34 1.883(3) . ?
P4 C31 1.892(3) . ?
C1 C2 1.522(5) . ?
C1 C3 1.542(5) . ?
C4 C6 1.521(5) . ?
C4 C5 1.543(5) . ?
C7 C8 1.537(4) . ?
C7 C9 1.537(5) . ?
C10 C12 1.535(4) . ?
C10 C11 1.540(4) . ?
C13 C15 1.544(4) . ?
C13 C14 1.545(4) . ?
C16 C18 1.528(4) . ?
C16 C17 1.538(4) . ?
C19 C20 1.532(4) . ?
C19 C21 1.534(4) . ?
C22 C23 1.531(4) . ?
C22 C24 1.538(4) . ?
C25 C27 1.526(4) . ?
C25 C26 1.532(4) . ?
C28 C29 1.528(4) . ?
C28 C30 1.533(4) . ?
C31 C32 1.538(4) . ?
C31 C33 1.540(4) . ?
C34 C35 1.535(4) . ?
C34 C36 1.541(4) . ?
